data_1509702
loop_
_publ_author_name
'Arbib, E.'
'Boukhari, A.'
'Dridi, N.'
'Holt, E.M.'
'Reau, J.M.'

_publ_section_title
;
 Structure and electrical properties of crystalline and glassy Ag2 Pb P2
 O7
;
_journal_name_full 'Materials Letters'
_journal_page_first 212
_journal_page_last 218
_journal_paper_doi 10.1016/S0167-577X(00)00237-8
_journal_volume 47
_journal_year 2001
_chemical_formula_sum 'Ag2 O7 P2 Pb'
_chemical_name_systematic 'Ag2 (Pb P2 O7)'
_space_group_IT_number 2
_symmetry_space_group_name_Hall '-P 1'
_symmetry_space_group_name_H-M 'P -1'
_cell_angle_alpha 106.63
_cell_angle_beta 93.89
_cell_angle_gamma 110.68
_cell_formula_units_Z 2
_cell_length_a 5.502
_cell_length_b 7.008
_cell_length_c 10.018
_cell_volume 340.067
_citation_journal_id_ASTM MLETDJ
_cod_data_source_file silver2-3_166.cif
_cod_data_source_block Ag2O7P2Pb1
_cod_original_cell_volume 340.0674
_cod_original_formula_sum 'Ag2 O7 P2 Pb1'
_cod_database_code 1509702

loop_
_symmetry_equiv_pos_as_xyz
x,y,z
-x,-y,-z

loop_
_atom_site_label
_atom_site_type_symbol
_atom_site_fract_x
_atom_site_fract_y
_atom_site_fract_z
_atom_site_occupancy
_atom_site_U_iso_or_equiv
P2 P+5 0.5098 0.6301 0.8353 1 0.0
O2 O-2 0.9765 0.7944 0.6638 1 0.0
Ag2 Ag+1 0.0861 0.7666 0.0191 1 0.0
O5 O-2 0.635 0.4611 0.8093 1 0.0
Pb1 Pb+2 0.1377 0.6339 0.3721 1 0.0
O7 O-2 0.6667 0.8397 0.951 1 0.0
P1 P+5 0.7311 0.847 0.6336 1 0.0
O1 O-2 0.6359 0.8045 0.481 1 0.0
O4 O-2 0.4915 0.6879 0.6882 1 0.0
Ag1 Ag+1 0.662 0.899 0.2047 1 0.0
O6 O-2 0.2242 0.5382 0.8516 1 0.0
O3 O-2 0.781 0.0812 0.7263 1 0.0
